data_4085440
loop_
_publ_author_name
'Xu, Xin'
'Kehr, Gerald'
'Daniliuc, Constantin G.'
'Erker, Gerhard'

_publ_section_title
;
 Frustrated Lewis Pair Behavior of [Cp2ZrOCR2CH2PPh2]+Cations
;
_journal_issue 11
_journal_name_full Organometallics
_journal_page_first 2655
_journal_paper_doi 10.1021/om501312a
_journal_volume 34
_journal_year 2015
_chemical_formula_sum 'C27 H31 O P Zr'
_chemical_formula_weight 493.71
_chemical_name_systematic
; 
 ? 
;
_space_group_IT_number 2
_symmetry_cell_setting triclinic
_symmetry_space_group_name_Hall '-P 1'
_symmetry_space_group_name_H-M 'P -1'
_atom_sites_solution_hydrogens geom
_atom_sites_solution_primary direct
_atom_sites_solution_secondary difmap
_audit_creation_method SHELXL-97
_cell_angle_alpha 110.475(1)
_cell_angle_beta 100.991(1)
_cell_angle_gamma 103.978(1)
_cell_formula_units_Z 2
_cell_length_a 8.3185(1)
_cell_length_b 11.9394(2)
_cell_length_c 14.0217(2)
_cell_measurement_reflns_used 2902
_cell_measurement_temperature 223(2)
_cell_measurement_theta_max 28.28
_cell_measurement_theta_min 4.08
_cell_volume 1206.62(3)
_computing_cell_refinement 'Collect (Nonius B.V., 1998)'
_computing_data_collection 'Collect (Nonius B.V., 1998)'
_computing_data_reduction 'Denzo-SMN (Otwinowski & Minor, 1997)'
_computing_molecular_graphics 'XP (BrukerAXS, 2000)'
_computing_publication_material 'SHELXL-97 (Sheldrick, 1997)'
_computing_structure_refinement 'SHELXL-97 (Sheldrick, 1997)'
_computing_structure_solution 'SHELXS-97 (Sheldrick, 1990)'
_diffrn_ambient_temperature 223(2)
_diffrn_measured_fraction_theta_full 0.963
_diffrn_measured_fraction_theta_max 0.963
_diffrn_measurement_device_type 'Nonius KappaCCD APEXII'
_diffrn_measurement_method '\w and \f scans'
_diffrn_radiation_monochromator 'Montel mirror'
_diffrn_radiation_source 'rotating anode Nonius FR591'
_diffrn_radiation_type MoK\a
_diffrn_radiation_wavelength 0.71073
_diffrn_reflns_av_R_equivalents 0.031
_diffrn_reflns_av_sigmaI/netI 0.0316
_diffrn_reflns_limit_h_max 8
_diffrn_reflns_limit_h_min -10
_diffrn_reflns_limit_k_max 15
_diffrn_reflns_limit_k_min -15
_diffrn_reflns_limit_l_max 18
_diffrn_reflns_limit_l_min -18
_diffrn_reflns_number 10964
_diffrn_reflns_theta_full 28.11
_diffrn_reflns_theta_max 28.11
_diffrn_reflns_theta_min 4.52
_exptl_absorpt_coefficient_mu 0.537
_exptl_absorpt_correction_T_max 0.9532
_exptl_absorpt_correction_T_min 0.9095
_exptl_absorpt_correction_type multi-scan
_exptl_absorpt_process_details 'Denzo (Otwinowski, Borek, Majewski & Minor, 2003)'
_exptl_crystal_colour colourless
_exptl_crystal_density_diffrn 1.359
_exptl_crystal_density_method 'not measured'
_exptl_crystal_description block
_exptl_crystal_F_000 512
_exptl_crystal_size_max 0.18
_exptl_crystal_size_mid 0.16
_exptl_crystal_size_min 0.09
_refine_diff_density_max 0.421
_refine_diff_density_min -0.445
_refine_diff_density_rms 0.049
_refine_ls_extinction_method none
_refine_ls_goodness_of_fit_ref 1.050
_refine_ls_hydrogen_treatment constr
_refine_ls_matrix_type full
_refine_ls_number_parameters 274
_refine_ls_number_reflns 5652
_refine_ls_number_restraints 6
_refine_ls_restrained_S_all 1.056
_refine_ls_R_factor_all 0.0322
_refine_ls_R_factor_gt 0.0306
_refine_ls_shift/su_max 0.001
_refine_ls_shift/su_mean 0.000
_refine_ls_structure_factor_coef Fsqd
_refine_ls_weighting_details 'calc w=1/[\s^2^(Fo^2^)+(0.0265P)^2^+0.7040P] where P=(Fo^2^+2Fc^2^)/3'
_refine_ls_weighting_scheme calc
_refine_ls_wR_factor_gt 0.0756
_refine_ls_wR_factor_ref 0.0771
_reflns_number_gt 5412
_reflns_number_total 5652
_reflns_threshold_expression >2sigma(I)
_cod_data_source_file om501312a_si_002.cif
_cod_data_source_block erk7629
_cod_depositor_comments 'Adding full bibliography for 4085439--4085445.cif.'
_cod_original_sg_symbol_H-M P-1
_cod_database_code 4085440

loop_
_symmetry_equiv_pos_as_xyz
'x, y, z'
'-x, -y, -z'

loop_
_atom_site_label
_atom_site_type_symbol
_atom_site_fract_x
_atom_site_fract_y
_atom_site_fract_z
_atom_site_U_iso_or_equiv
_atom_site_adp_type
_atom_site_occupancy
_atom_site_symmetry_multiplicity
_atom_site_calc_flag
_atom_site_refinement_flags
Zr1 Zr 0.884534(19) 0.743844(14) 0.209808(12) 0.02993(6) Uani 1 1 d .
P1 P 0.84844(6) 1.11073(4) 0.30609(3) 0.03231(10) Uani 1 1 d .
O1 O 0.77584(16) 0.83586(12) 0.14581(10) 0.0356(3) Uani 1 1 d .
C1 C 0.6964(2) 0.90159(16) 0.09717(13) 0.0328(3) Uani 1 1 d .
C2 C 0.6629(2) 1.00856(16) 0.18312(13) 0.0326(3) Uani 1 1 d .
H2A H 0.5652 0.9699 0.2038 0.039 Uiso 1 1 calc R
H2B H 0.6272 1.0628 0.1508 0.039 Uiso 1 1 calc R
C3 C 0.8131(3) 0.9521(2) 0.03928(17) 0.0494(5) Uani 1 1 d .
H3A H 0.9258 1.0079 0.0901 0.074 Uiso 1 1 calc R
H3B H 0.7603 0.9989 0.0063 0.074 Uiso 1 1 calc R
H3C H 0.8275 0.8817 -0.0153 0.074 Uiso 1 1 calc R
C4 C 0.5223(3) 0.80832(19) 0.01726(16) 0.0466(4) Uani 1 1 d .
H4A H 0.5420 0.7435 -0.0396 0.070 Uiso 1 1 calc R
H4B H 0.4600 0.8532 -0.0127 0.070 Uiso 1 1 calc R
H4C H 0.4543 0.7689 0.0532 0.070 Uiso 1 1 calc R
C5 C 0.7840(3) 0.56256(19) 0.05538(17) 0.0498(5) Uani 1 1 d .
H5A H 0.6582 0.5355 0.0294 0.075 Uiso 1 1 calc R
H5B H 0.8185 0.4963 0.0692 0.075 Uiso 1 1 calc R
H5C H 0.8326 0.5789 0.0020 0.075 Uiso 1 1 calc R
C11 C 0.8432(6) 0.7707(4) 0.3884(2) 0.1015(14) Uani 1 1 d U
H11 H 0.9282 0.8388 0.4482 0.122 Uiso 1 1 calc R
C12 C 0.6923(6) 0.7755(4) 0.3279(3) 0.0942(13) Uani 1 1 d .
H12 H 0.6563 0.8467 0.3395 0.113 Uiso 1 1 calc R
C13 C 0.6085(4) 0.6573(4) 0.2493(3) 0.0775(9) Uani 1 1 d .
H13 H 0.5030 0.6318 0.1959 0.093 Uiso 1 1 calc R
C14 C 0.7029(5) 0.5818(3) 0.2609(3) 0.0824(9) Uani 1 1 d .
H14 H 0.6730 0.4953 0.2165 0.099 Uiso 1 1 calc R
C15 C 0.8449(5) 0.6500(5) 0.3452(3) 0.0920(12) Uani 1 1 d .
H15 H 0.9308 0.6198 0.3703 0.110 Uiso 1 1 calc R
C16 C 1.1679(3) 0.9083(2) 0.2405(3) 0.0692(8) Uani 1 1 d .
H16 H 1.1657 0.9887 0.2462 0.083 Uiso 1 1 calc R
C17 C 1.1924(3) 0.8704(3) 0.3250(2) 0.0767(9) Uani 1 1 d .
H17 H 1.2071 0.9199 0.3969 0.092 Uiso 1 1 calc R
C18 C 1.1908(3) 0.7448(3) 0.2816(2) 0.0664(7) Uani 1 1 d .
H18 H 1.2067 0.6952 0.3196 0.080 Uiso 1 1 calc R
C19 C 1.1620(3) 0.7076(2) 0.1744(2) 0.0616(6) Uani 1 1 d .
H19 H 1.1531 0.6270 0.1257 0.074 Uiso 1 1 calc R
C20 C 1.1480(3) 0.8077(3) 0.1488(2) 0.0603(6) Uani 1 1 d .
H20 H 1.1281 0.8065 0.0801 0.072 Uiso 1 1 calc R
C21 C 0.7382(2) 1.20883(17) 0.38298(13) 0.0352(3) Uani 1 1 d .
C22 C 0.7955(3) 1.34093(19) 0.42465(16) 0.0459(4) Uani 1 1 d .
H22 H 0.8895 1.3841 0.4084 0.055 Uiso 1 1 calc R
C23 C 0.7145(3) 1.4097(2) 0.49023(18) 0.0540(5) Uani 1 1 d .
H23 H 0.7547 1.4988 0.5181 0.065 Uiso 1 1 calc R
C24 C 0.5760(3) 1.3477(2) 0.51431(16) 0.0541(5) Uani 1 1 d .
H24 H 0.5211 1.3942 0.5580 0.065 Uiso 1 1 calc R
C25 C 0.5187(3) 1.2177(2) 0.47402(16) 0.0502(5) Uani 1 1 d .
H25 H 0.4243 1.1752 0.4903 0.060 Uiso 1 1 calc R
C26 C 0.5991(3) 1.1488(2) 0.40953(15) 0.0435(4) Uani 1 1 d .
H26 H 0.5591 1.0598 0.3832 0.052 Uiso 1 1 calc R
C31 C 0.9839(2) 1.22189(16) 0.26681(14) 0.0338(3) Uani 1 1 d .
C32 C 0.9198(3) 1.28060(19) 0.20574(16) 0.0442(4) Uani 1 1 d .
H32 H 0.7998 1.2664 0.1841 0.053 Uiso 1 1 calc R
C33 C 1.0317(3) 1.3599(2) 0.17671(19) 0.0555(5) Uani 1 1 d .
H33 H 0.9873 1.3993 0.1355 0.067 Uiso 1 1 calc R
C34 C 1.2082(3) 1.3814(2) 0.20788(19) 0.0574(6) Uani 1 1 d .
H34 H 1.2833 1.4344 0.1870 0.069 Uiso 1 1 calc R
C35 C 1.2740(3) 1.3259(2) 0.26910(18) 0.0519(5) Uani 1 1 d .
H35 H 1.3942 1.3411 0.2909 0.062 Uiso 1 1 calc R
C36 C 1.1620(3) 1.24670(18) 0.29885(15) 0.0409(4) Uani 1 1 d .
H36 H 1.2078 1.2093 0.3415 0.049 Uiso 1 1 calc R

loop_
_atom_site_aniso_label
_atom_site_aniso_U_11
_atom_site_aniso_U_22
_atom_site_aniso_U_33
_atom_site_aniso_U_23
_atom_site_aniso_U_13
_atom_site_aniso_U_12
Zr1 0.02581(9) 0.03143(9) 0.03216(9) 0.01329(7) 0.00889(6) 0.00871(6)
P1 0.0303(2) 0.0332(2) 0.0335(2) 0.01500(17) 0.00784(16) 0.01051(17)
O1 0.0357(6) 0.0360(6) 0.0382(6) 0.0166(5) 0.0114(5) 0.0150(5)
C1 0.0351(8) 0.0322(8) 0.0324(8) 0.0149(6) 0.0107(6) 0.0109(7)
C2 0.0288(8) 0.0328(8) 0.0353(8) 0.0143(7) 0.0080(6) 0.0101(6)
C3 0.0644(13) 0.0461(11) 0.0446(10) 0.0222(9) 0.0296(10) 0.0151(10)
C4 0.0430(10) 0.0413(10) 0.0412(10) 0.0095(8) 0.0014(8) 0.0103(8)
C5 0.0520(12) 0.0376(10) 0.0466(11) 0.0088(8) 0.0066(9) 0.0124(9)
C11 0.106(3) 0.124(3) 0.0413(13) 0.0251(17) 0.0312(15) -0.012(2)
C12 0.154(4) 0.101(2) 0.118(3) 0.081(2) 0.115(3) 0.083(3)
C13 0.0460(13) 0.128(3) 0.090(2) 0.076(2) 0.0349(14) 0.0244(16)
C14 0.101(2) 0.0634(17) 0.106(2) 0.0505(17) 0.063(2) 0.0185(16)
C15 0.078(2) 0.155(4) 0.110(3) 0.108(3) 0.048(2) 0.055(2)
C16 0.0305(10) 0.0427(12) 0.125(3) 0.0312(14) 0.0195(13) 0.0055(9)
C17 0.0344(11) 0.085(2) 0.0614(15) -0.0037(14) 0.0000(10) -0.0009(12)
C18 0.0333(11) 0.0814(18) 0.0880(19) 0.0461(16) 0.0057(11) 0.0185(11)
C19 0.0395(11) 0.0558(13) 0.0877(18) 0.0196(12) 0.0264(11) 0.0230(10)
C20 0.0378(11) 0.0714(16) 0.0806(17) 0.0392(14) 0.0284(11) 0.0137(10)
C21 0.0334(8) 0.0394(9) 0.0295(8) 0.0126(7) 0.0066(6) 0.0115(7)
C22 0.0443(10) 0.0392(10) 0.0469(10) 0.0110(8) 0.0147(8) 0.0116(8)
C23 0.0582(13) 0.0435(11) 0.0507(12) 0.0073(9) 0.0156(10) 0.0197(10)
C24 0.0496(12) 0.0700(14) 0.0365(10) 0.0095(9) 0.0137(9) 0.0278(11)
C25 0.0428(10) 0.0661(14) 0.0371(9) 0.0164(9) 0.0167(8) 0.0146(10)
C26 0.0435(10) 0.0465(10) 0.0365(9) 0.0147(8) 0.0139(8) 0.0107(8)
C31 0.0314(8) 0.0314(8) 0.0342(8) 0.0117(7) 0.0086(6) 0.0072(6)
C32 0.0395(10) 0.0435(10) 0.0492(11) 0.0239(9) 0.0086(8) 0.0102(8)
C33 0.0617(14) 0.0504(12) 0.0562(12) 0.0318(10) 0.0160(11) 0.0092(10)
C34 0.0567(13) 0.0515(12) 0.0542(12) 0.0215(10) 0.0217(10) -0.0016(10)
C35 0.0358(10) 0.0510(12) 0.0548(12) 0.0129(10) 0.0144(9) 0.0038(9)
C36 0.0336(9) 0.0384(9) 0.0423(9) 0.0114(8) 0.0067(7) 0.0097(7)

loop_
_atom_type_symbol
_atom_type_description
_atom_type_scat_dispersion_real
_atom_type_scat_dispersion_imag
_atom_type_scat_source
C C 0.0033 0.0016 'International Tables Vol C Tables 4.2.6.8 and 6.1.1.4'
H H 0.0000 0.0000 'International Tables Vol C Tables 4.2.6.8 and 6.1.1.4'
O O 0.0106 0.0060 'International Tables Vol C Tables 4.2.6.8 and 6.1.1.4'
P P 0.1023 0.0942 'International Tables Vol C Tables 4.2.6.8 and 6.1.1.4'
Zr Zr -2.9673 0.5597 'International Tables Vol C Tables 4.2.6.8 and 6.1.1.4'

loop_
_geom_angle_atom_site_label_1
_geom_angle_atom_site_label_2
_geom_angle_atom_site_label_3
_geom_angle
O1 Zr1 C5 93.83(7)
O1 Zr1 C17 113.00(10)
C5 Zr1 C17 128.64(9)
O1 Zr1 C12 85.51(9)
C5 Zr1 C12 117.85(13)
C17 Zr1 C12 107.61(14)
O1 Zr1 C11 113.33(14)
C5 Zr1 C11 128.14(12)
C17 Zr1 C11 81.31(12)
C12 Zr1 C11 32.38(13)
O1 Zr1 C16 85.61(8)
C5 Zr1 C16 117.52(10)
C17 Zr1 C16 32.41(10)
C12 Zr1 C16 124.33(13)
C11 Zr1 C16 108.25(12)
O1 Zr1 C13 90.06(8)
C5 Zr1 C13 86.77(11)
C17 Zr1 C13 133.25(11)
C12 Zr1 C13 31.21(13)
C11 Zr1 C13 51.96(12)
C16 Zr1 C13 155.53(12)
O1 Zr1 C20 89.94(7)
C5 Zr1 C20 86.38(9)
C17 Zr1 C20 52.63(10)
C12 Zr1 C20 155.56(13)
C11 Zr1 C20 133.87(11)
C16 Zr1 C20 31.25(9)
C13 Zr1 C20 173.14(11)
O1 Zr1 C18 138.03(8)
C5 Zr1 C18 100.04(9)
C17 Zr1 C18 32.20(10)
C12 Zr1 C18 120.70(13)
C11 Zr1 C18 88.41(14)
C16 Zr1 C18 52.85(9)
C13 Zr1 C18 129.85(9)
C20 Zr1 C18 52.13(9)
O1 Zr1 C14 119.87(10)
C5 Zr1 C14 77.26(10)
C17 Zr1 C14 118.55(13)
C12 Zr1 C14 51.57(11)
C11 Zr1 C14 51.02(12)
C16 Zr1 C14 150.91(13)
C13 Zr1 C14 31.08(11)
C20 Zr1 C14 146.46(10)
C18 Zr1 C14 101.85(11)
O1 Zr1 C15 137.29(9)
C5 Zr1 C15 100.40(13)
C17 Zr1 C15 88.71(13)
C12 Zr1 C15 52.24(11)
C11 Zr1 C15 31.10(13)
C16 Zr1 C15 121.06(13)
C13 Zr1 C15 51.33(10)
C20 Zr1 C15 130.69(10)
C18 Zr1 C15 78.70(10)
C14 Zr1 C15 30.35(12)
O1 Zr1 C19 120.07(8)
C5 Zr1 C19 76.43(9)
C17 Zr1 C19 52.32(9)
C12 Zr1 C19 151.12(13)
C11 Zr1 C19 118.78(14)
C16 Zr1 C19 52.08(8)
C13 Zr1 C19 145.92(11)
C20 Zr1 C19 31.55(8)
C18 Zr1 C19 30.97(9)
C14 Zr1 C19 115.16(10)
C15 Zr1 C19 102.42(10)
C31 P1 C21 101.98(8)
C31 P1 C2 103.73(8)
C21 P1 C2 98.81(8)
C1 O1 Zr1 178.93(11)
O1 C1 C4 107.87(14)
O1 C1 C3 108.77(15)
C4 C1 C3 109.94(16)
O1 C1 C2 109.14(13)
C4 C1 C2 108.69(15)
C3 C1 C2 112.34(15)
C1 C2 P1 116.16(11)
C1 C2 H2A 108.2
P1 C2 H2A 108.2
C1 C2 H2B 108.2
P1 C2 H2B 108.2
H2A C2 H2B 107.4
C1 C3 H3A 109.5
C1 C3 H3B 109.5
H3A C3 H3B 109.5
C1 C3 H3C 109.5
H3A C3 H3C 109.5
H3B C3 H3C 109.5
C1 C4 H4A 109.5
C1 C4 H4B 109.5
H4A C4 H4B 109.5
C1 C4 H4C 109.5
H4A C4 H4C 109.5
H4B C4 H4C 109.5
Zr1 C5 H5A 109.5
Zr1 C5 H5B 109.5
H5A C5 H5B 109.5
Zr1 C5 H5C 109.5
H5A C5 H5C 109.5
H5B C5 H5C 109.5
C15 C11 C12 107.8(3)
C15 C11 Zr1 76.12(17)
C12 C11 Zr1 73.77(15)
C15 C11 H11 126.1
C12 C11 H11 126.1
Zr1 C11 H11 116.2
C13 C12 C11 106.5(3)
C13 C12 Zr1 75.06(15)
C11 C12 Zr1 73.85(17)
C13 C12 H12 126.8
C11 C12 H12 126.8
Zr1 C12 H12 116.6
C12 C13 C14 108.3(3)
C12 C13 Zr1 73.73(16)
C14 C13 Zr1 75.42(16)
C12 C13 H13 125.8
C14 C13 H13 125.8
Zr1 C13 H13 117.0
C15 C14 C13 109.3(3)
C15 C14 Zr1 74.91(17)
C13 C14 Zr1 73.49(15)
C15 C14 H14 125.3
C13 C14 H14 125.3
Zr1 C14 H14 118.1
C14 C15 C11 108.0(3)
C14 C15 Zr1 74.74(16)
C11 C15 Zr1 72.78(17)
C14 C15 H15 126.0
C11 C15 H15 126.0
Zr1 C15 H15 118.4
C20 C16 C17 107.9(2)
C20 C16 Zr1 75.13(13)
C17 C16 Zr1 73.11(14)
C20 C16 H16 126.0
C17 C16 H16 126.0
Zr1 C16 H16 117.7
C18 C17 C16 107.1(2)
C18 C17 Zr1 75.52(13)
C16 C17 Zr1 74.48(14)
C18 C17 H17 126.4
C16 C17 H17 126.4
Zr1 C17 H17 115.8
C19 C18 C17 107.7(3)
C19 C18 Zr1 74.72(13)
C17 C18 Zr1 72.28(14)
C19 C18 H18 126.2
C17 C18 H18 126.2
Zr1 C18 H18 118.8
C18 C19 C20 109.0(2)
C18 C19 Zr1 74.31(14)
C20 C19 Zr1 73.81(13)
C18 C19 H19 125.5
C20 C19 H19 125.5
Zr1 C19 H19 118.2
C16 C20 C19 108.3(3)
C16 C20 Zr1 73.63(14)
C19 C20 Zr1 74.64(13)
C16 C20 H20 125.9
C19 C20 H20 125.9
Zr1 C20 H20 117.8
C26 C21 C22 117.79(18)
C26 C21 P1 118.19(14)
C22 C21 P1 123.75(15)
C21 C22 C23 120.6(2)
C21 C22 H22 119.7
C23 C22 H22 119.7
C24 C23 C22 120.4(2)
C24 C23 H23 119.8
C22 C23 H23 119.8
C25 C24 C23 119.5(2)
C25 C24 H24 120.2
C23 C24 H24 120.2
C24 C25 C26 120.5(2)
C24 C25 H25 119.8
C26 C25 H25 119.8
C25 C26 C21 121.2(2)
C25 C26 H26 119.4
C21 C26 H26 119.4
C36 C31 C32 118.27(17)
C36 C31 P1 117.32(14)
C32 C31 P1 124.40(14)
C33 C32 C31 120.3(2)
C33 C32 H32 119.8
C31 C32 H32 119.8
C34 C33 C32 120.4(2)
C34 C33 H33 119.8
C32 C33 H33 119.8
C35 C34 C33 120.1(2)
C35 C34 H34 120.0
C33 C34 H34 120.0
C34 C35 C36 119.6(2)
C34 C35 H35 120.2
C36 C35 H35 120.2
C31 C36 C35 121.2(2)
C31 C36 H36 119.4
C35 C36 H36 119.4

loop_
_geom_bond_atom_site_label_1
_geom_bond_atom_site_label_2
_geom_bond_distance
Zr1 O1 1.9209(12)
Zr1 C5 2.287(2)
Zr1 C17 2.509(2)
Zr1 C12 2.511(2)
Zr1 C11 2.512(3)
Zr1 C16 2.527(2)
Zr1 C13 2.527(2)
Zr1 C20 2.545(2)
Zr1 C18 2.551(2)
Zr1 C14 2.551(3)
Zr1 C15 2.553(3)
Zr1 C19 2.556(2)
P1 C31 1.8332(18)
P1 C21 1.8406(18)
P1 C2 1.8567(17)
O1 C1 1.404(2)
C1 C4 1.524(3)
C1 C3 1.525(3)
C1 C2 1.544(2)
C2 H2A 0.9800
C2 H2B 0.9800
C3 H3A 0.9700
C3 H3B 0.9700
C3 H3C 0.9700
C4 H4A 0.9700
C4 H4B 0.9700
C4 H4C 0.9700
C5 H5A 0.9700
C5 H5B 0.9700
C5 H5C 0.9700
C11 C15 1.358(6)
C11 C12 1.401(6)
C11 H11 0.9400
C12 C13 1.355(5)
C12 H12 0.9400
C13 C14 1.361(5)
C13 H13 0.9400
C14 C15 1.336(5)
C14 H14 0.9400
C15 H15 0.9400
C16 C20 1.366(4)
C16 C17 1.406(5)
C16 H16 0.9400
C17 C18 1.404(4)
C17 H17 0.9400
C18 C19 1.363(4)
C18 H18 0.9400
C19 C20 1.387(4)
C19 H19 0.9400
C20 H20 0.9400
C21 C26 1.393(3)
C21 C22 1.394(3)
C22 C23 1.396(3)
C22 H22 0.9400
C23 C24 1.379(4)
C23 H23 0.9400
C24 C25 1.372(3)
C24 H24 0.9400
C25 C26 1.385(3)
C25 H25 0.9400
C26 H26 0.9400
C31 C36 1.387(3)
C31 C32 1.391(3)
C32 C33 1.385(3)
C32 H32 0.9400
C33 C34 1.381(4)
C33 H33 0.9400
C34 C35 1.368(4)
C34 H34 0.9400
C35 C36 1.391(3)
C35 H35 0.9400
C36 H36 0.9400

loop_
_geom_torsion_atom_site_label_1
_geom_torsion_atom_site_label_2
_geom_torsion_atom_site_label_3
_geom_torsion_atom_site_label_4
_geom_torsion
C5 Zr1 O1 C1 -24(6)
C17 Zr1 O1 C1 111(6)
C12 Zr1 O1 C1 -142(6)
C11 Zr1 O1 C1 -159(6)
C16 Zr1 O1 C1 93(6)
C13 Zr1 O1 C1 -111(6)
C20 Zr1 O1 C1 62(6)
C18 Zr1 O1 C1 85(6)
C14 Zr1 O1 C1 -102(6)
C15 Zr1 O1 C1 -134(6)
C19 Zr1 O1 C1 52(6)
Zr1 O1 C1 C4 61(6)
Zr1 O1 C1 C3 -58(6)
Zr1 O1 C1 C2 179(100)
O1 C1 C2 P1 48.05(17)
C4 C1 C2 P1 165.45(13)
C3 C1 C2 P1 -72.67(18)
C31 P1 C2 C1 79.76(13)
C21 P1 C2 C1 -175.52(13)
O1 Zr1 C11 C15 146.5(2)
C5 Zr1 C11 C15 31.0(3)
C17 Zr1 C11 C15 -102.1(3)
C12 Zr1 C11 C15 113.6(3)
C16 Zr1 C11 C15 -120.3(2)
C13 Zr1 C11 C15 76.2(2)
C20 Zr1 C11 C15 -99.0(2)
C18 Zr1 C11 C15 -70.5(3)
C14 Zr1 C11 C15 36.1(2)
C19 Zr1 C11 C15 -64.2(3)
O1 Zr1 C11 C12 32.9(3)
C5 Zr1 C11 C12 -82.6(3)
C17 Zr1 C11 C12 144.3(3)
C16 Zr1 C11 C12 126.1(2)
C13 Zr1 C11 C12 -37.4(2)
C20 Zr1 C11 C12 147.3(2)
C18 Zr1 C11 C12 175.9(3)
C14 Zr1 C11 C12 -77.5(2)
C15 Zr1 C11 C12 -113.6(3)
C19 Zr1 C11 C12 -177.8(2)
C15 C11 C12 C13 -0.6(3)
Zr1 C11 C12 C13 68.57(19)
C15 C11 C12 Zr1 -69.1(2)
O1 Zr1 C12 C13 97.6(2)
C5 Zr1 C12 C13 5.6(2)
C17 Zr1 C12 C13 -149.7(2)
C11 Zr1 C12 C13 -112.5(3)
C16 Zr1 C12 C13 179.14(18)
C20 Zr1 C12 C13 177.5(2)
C18 Zr1 C12 C13 -117.3(2)
C14 Zr1 C12 C13 -36.86(19)
C15 Zr1 C12 C13 -75.7(2)
C19 Zr1 C12 C13 -108.5(3)
O1 Zr1 C12 C11 -149.9(3)
C5 Zr1 C12 C11 118.1(3)
C17 Zr1 C12 C11 -37.2(3)
C16 Zr1 C12 C11 -68.4(3)
C13 Zr1 C12 C11 112.5(3)
C20 Zr1 C12 C11 -70.0(3)
C18 Zr1 C12 C11 -4.8(3)
C14 Zr1 C12 C11 75.6(2)
C15 Zr1 C12 C11 36.8(2)
C19 Zr1 C12 C11 4.0(4)
C11 C12 C13 C14 0.4(3)
Zr1 C12 C13 C14 68.10(19)
C11 C12 C13 Zr1 -67.7(2)
O1 Zr1 C13 C12 -81.2(2)
C5 Zr1 C13 C12 -175.0(2)
C17 Zr1 C13 C12 41.3(3)
C11 Zr1 C13 C12 38.9(2)
C16 Zr1 C13 C12 -1.7(4)
C20 Zr1 C13 C12 -171.3(7)
C18 Zr1 C13 C12 84.6(3)
C14 Zr1 C13 C12 114.5(3)
C15 Zr1 C13 C12 78.9(2)
C19 Zr1 C13 C12 125.2(3)
O1 Zr1 C13 C14 164.3(2)
C5 Zr1 C13 C14 70.5(2)
C17 Zr1 C13 C14 -73.2(3)
C12 Zr1 C13 C14 -114.5(3)
C11 Zr1 C13 C14 -75.6(3)
C16 Zr1 C13 C14 -116.2(3)
C20 Zr1 C13 C14 74.2(8)
C18 Zr1 C13 C14 -29.9(3)
C15 Zr1 C13 C14 -35.6(2)
C19 Zr1 C13 C14 10.7(3)
C12 C13 C14 C15 0.0(3)
Zr1 C13 C14 C15 66.9(2)
C12 C13 C14 Zr1 -66.98(19)
O1 Zr1 C14 C15 -134.1(2)
C5 Zr1 C14 C15 138.8(3)
C17 Zr1 C14 C15 11.5(3)
C12 Zr1 C14 C15 -78.9(3)
C11 Zr1 C14 C15 -37.1(2)
C16 Zr1 C14 C15 14.2(4)
C13 Zr1 C14 C15 -116.0(3)
C20 Zr1 C14 C15 76.1(3)
C18 Zr1 C14 C15 41.0(3)
C19 Zr1 C14 C15 70.6(3)
O1 Zr1 C14 C13 -18.2(3)
C5 Zr1 C14 C13 -105.3(2)
C17 Zr1 C14 C13 127.5(2)
C12 Zr1 C14 C13 37.0(2)
C11 Zr1 C14 C13 78.9(3)
C16 Zr1 C14 C13 130.1(3)
C20 Zr1 C14 C13 -168.0(2)
C18 Zr1 C14 C13 157.0(2)
C15 Zr1 C14 C13 116.0(3)
C19 Zr1 C14 C13 -173.4(2)
C13 C14 C15 C11 -0.3(3)
Zr1 C14 C15 C11 65.7(2)
C13 C14 C15 Zr1 -66.0(2)
C12 C11 C15 C14 0.6(3)
Zr1 C11 C15 C14 -67.0(2)
C12 C11 C15 Zr1 67.5(2)
O1 Zr1 C15 C14 66.6(3)
C5 Zr1 C15 C14 -40.8(2)
C17 Zr1 C15 C14 -169.9(2)
C12 Zr1 C15 C14 76.5(2)
C11 Zr1 C15 C14 114.9(3)
C16 Zr1 C15 C14 -172.0(2)
C13 Zr1 C15 C14 36.5(2)
C20 Zr1 C15 C14 -135.0(2)
C18 Zr1 C15 C14 -139.1(3)
C19 Zr1 C15 C14 -119.0(2)
O1 Zr1 C15 C11 -48.3(3)
C5 Zr1 C15 C11 -155.7(3)
C17 Zr1 C15 C11 75.2(3)
C12 Zr1 C15 C11 -38.4(2)
C16 Zr1 C15 C11 73.1(3)
C13 Zr1 C15 C11 -78.4(3)
C20 Zr1 C15 C11 110.1(2)
C18 Zr1 C15 C11 106.0(3)
C14 Zr1 C15 C11 -114.9(3)
C19 Zr1 C15 C11 126.1(2)
O1 Zr1 C16 C20 -97.16(17)
C5 Zr1 C16 C20 -5.1(2)
C17 Zr1 C16 C20 114.4(2)
C12 Zr1 C16 C20 -178.68(17)
C11 Zr1 C16 C20 149.7(2)
C13 Zr1 C16 C20 -177.6(2)
C18 Zr1 C16 C20 76.35(18)
C14 Zr1 C16 C20 110.0(3)
C15 Zr1 C16 C20 118.3(2)
C19 Zr1 C16 C20 37.02(16)
O1 Zr1 C16 C17 148.43(18)
C5 Zr1 C16 C17 -119.53(18)
C12 Zr1 C16 C17 66.9(2)
C11 Zr1 C16 C17 35.3(2)
C13 Zr1 C16 C17 68.0(3)
C20 Zr1 C16 C17 -114.4(2)
C18 Zr1 C16 C17 -38.05(17)
C14 Zr1 C16 C17 -4.4(3)
C15 Zr1 C16 C17 3.9(2)
C19 Zr1 C16 C17 -77.39(18)
C20 C16 C17 C18 1.4(3)
Zr1 C16 C17 C18 69.08(17)
C20 C16 C17 Zr1 -67.66(17)
O1 Zr1 C17 C18 -147.32(17)
C5 Zr1 C17 C18 -31.7(2)
C12 Zr1 C17 C18 120.08(19)
C11 Zr1 C17 C18 100.9(2)
C16 Zr1 C17 C18 -112.8(3)
C13 Zr1 C17 C18 99.1(2)
C20 Zr1 C17 C18 -76.31(19)
C14 Zr1 C17 C18 64.8(2)
C15 Zr1 C17 C18 70.6(2)
C19 Zr1 C17 C18 -36.21(17)
O1 Zr1 C17 C16 -34.54(19)
C5 Zr1 C17 C16 81.1(2)
C12 Zr1 C17 C16 -127.15(17)
C11 Zr1 C17 C16 -146.3(2)
C13 Zr1 C17 C16 -148.18(18)
C20 Zr1 C17 C16 36.47(15)
C18 Zr1 C17 C16 112.8(3)
C14 Zr1 C17 C16 177.59(16)
C15 Zr1 C17 C16 -176.6(2)
C19 Zr1 C17 C16 76.56(18)
C16 C17 C18 C19 -1.4(3)
Zr1 C17 C18 C19 66.93(17)
C16 C17 C18 Zr1 -68.37(17)
O1 Zr1 C18 C19 -66.7(2)
C5 Zr1 C18 C19 40.69(18)
C17 Zr1 C18 C19 -114.7(3)
C12 Zr1 C18 C19 171.76(17)
C11 Zr1 C18 C19 169.19(19)
C16 Zr1 C18 C19 -76.35(19)
C13 Zr1 C18 C19 134.90(19)
C20 Zr1 C18 C19 -36.67(16)
C14 Zr1 C18 C19 119.65(18)
C15 Zr1 C18 C19 139.4(2)
O1 Zr1 C18 C17 48.0(2)
C5 Zr1 C18 C17 155.35(19)
C12 Zr1 C18 C17 -73.6(2)
C11 Zr1 C18 C17 -76.1(2)
C16 Zr1 C18 C17 38.31(18)
C13 Zr1 C18 C17 -110.4(2)
C20 Zr1 C18 C17 78.0(2)
C14 Zr1 C18 C17 -125.7(2)
C15 Zr1 C18 C17 -105.9(2)
C19 Zr1 C18 C17 114.7(3)
C17 C18 C19 C20 0.9(3)
Zr1 C18 C19 C20 66.22(17)
C17 C18 C19 Zr1 -65.29(17)
O1 Zr1 C19 C18 134.80(16)
C5 Zr1 C19 C18 -138.66(18)
C17 Zr1 C19 C18 37.72(18)
C12 Zr1 C19 C18 -14.8(3)
C11 Zr1 C19 C18 -12.4(2)
C16 Zr1 C19 C18 79.08(19)
C13 Zr1 C19 C18 -76.1(2)
C20 Zr1 C19 C18 115.7(2)
C14 Zr1 C19 C18 -70.0(2)
C15 Zr1 C19 C18 -40.8(2)
O1 Zr1 C19 C20 19.08(19)
C5 Zr1 C19 C20 105.61(18)
C17 Zr1 C19 C20 -78.00(19)
C12 Zr1 C19 C20 -130.5(3)
C11 Zr1 C19 C20 -128.08(19)
C16 Zr1 C19 C20 -36.64(17)
C13 Zr1 C19 C20 168.20(19)
C18 Zr1 C19 C20 -115.7(2)
C14 Zr1 C19 C20 174.27(18)
C15 Zr1 C19 C20 -156.5(2)
C17 C16 C20 C19 -0.9(3)
Zr1 C16 C20 C19 -67.18(16)
C17 C16 C20 Zr1 66.31(17)
C18 C19 C20 C16 0.0(3)
Zr1 C19 C20 C16 66.51(16)
C18 C19 C20 Zr1 -66.55(17)
O1 Zr1 C20 C16 81.61(17)
C5 Zr1 C20 C16 175.44(18)
C17 Zr1 C20 C16 -37.89(17)
C12 Zr1 C20 C16 2.6(4)
C11 Zr1 C20 C16 -41.7(3)
C13 Zr1 C20 C16 171.7(7)
C18 Zr1 C20 C16 -78.87(19)
C14 Zr1 C20 C16 -124.2(2)
C15 Zr1 C20 C16 -83.9(2)
C19 Zr1 C20 C16 -114.8(3)
O1 Zr1 C20 C19 -163.57(17)
C5 Zr1 C20 C19 -69.73(17)
C17 Zr1 C20 C19 76.94(19)
C12 Zr1 C20 C19 117.5(3)
C11 Zr1 C20 C19 73.2(3)
C16 Zr1 C20 C19 114.8(3)
C13 Zr1 C20 C19 -73.5(8)
C18 Zr1 C20 C19 35.96(16)
C14 Zr1 C20 C19 -9.4(3)
C15 Zr1 C20 C19 30.9(3)
C31 P1 C21 C26 168.31(14)
C2 P1 C21 C26 62.14(16)
C31 P1 C21 C22 -17.83(18)
C2 P1 C21 C22 -123.99(17)
C26 C21 C22 C23 -0.3(3)
P1 C21 C22 C23 -174.23(17)
C21 C22 C23 C24 -0.3(3)
C22 C23 C24 C25 0.5(4)
C23 C24 C25 C26 0.0(3)
C24 C25 C26 C21 -0.7(3)
C22 C21 C26 C25 0.8(3)
P1 C21 C26 C25 175.08(16)
C21 P1 C31 C36 121.47(15)
C2 P1 C31 C36 -136.22(14)
C21 P1 C31 C32 -59.77(18)
C2 P1 C31 C32 42.53(18)
C36 C31 C32 C33 1.1(3)
P1 C31 C32 C33 -177.69(17)
C31 C32 C33 C34 0.1(3)
C32 C33 C34 C35 -0.9(4)
C33 C34 C35 C36 0.6(4)
C32 C31 C36 C35 -1.4(3)
P1 C31 C36 C35 177.43(15)
C34 C35 C36 C31 0.6(3)
